data_2232700
loop_
_publ_author_name
'Nasir, Shah Bakhtiar'
'Fairuz, Zainal Abidin'
'Abdullah, Zanariah'
'Ng, Seik Weng'
'Tiekink, Edward R. T.'

_publ_section_title
;
 2-(2-Methoxyphenoxy)-3-nitropyridine
;
_journal_coeditor_code HB6471
_journal_issue 12
_journal_name_full 'Acta Crystallographica Section E'
_journal_page_first o3174
_journal_paper_doi 10.1107/S1600536811045247
_journal_volume 67
_journal_year 2011
_chemical_formula_iupac 'C12 H10 N2 O4'
_chemical_formula_moiety 'C12 H10 N2 O4'
_chemical_formula_sum 'C12 H10 N2 O4'
_chemical_formula_weight 246.22
_chemical_name_common 2-(2-Methoxyphenoxy)-3-nitropyridine
_chemical_name_systematic
;
2-(2-Methoxyphenoxy)-3-nitropyridine
;
_space_group_IT_number 14
_symmetry_cell_setting monoclinic
_symmetry_space_group_name_Hall '-P 2yn'
_symmetry_space_group_name_H-M 'P 1 21/n 1'
_atom_sites_solution_hydrogens geom
_atom_sites_solution_primary direct
_atom_sites_solution_secondary difmap
_cell_angle_alpha 90.00
_cell_angle_beta 91.8780(10)
_cell_angle_gamma 90.00
_cell_formula_units_Z 4
_cell_length_a 7.5017(7)
_cell_length_b 7.1542(6)
_cell_length_c 20.6369(18)
_cell_measurement_reflns_used 3556
_cell_measurement_temperature 100(2)
_cell_measurement_theta_max 28.234
_cell_measurement_theta_min 2.860
_cell_volume 1106.96(17)
_computing_cell_refinement 'SAINT (Bruker, 2009)'
_computing_data_collection 'APEX2 (Bruker, 2009)'
_computing_data_reduction 'SAINT (Bruker, 2009)'
_computing_molecular_graphics
;
ORTEP-3 (Farrugia, 1997) and DIAMOND (Brandenburg, 2006)
;
_computing_publication_material 'publCIF (Westrip, 2010)'
_computing_structure_refinement 'SHELXL97 (Sheldrick, 2008)'
_computing_structure_solution 'SHELXS97 (Sheldrick, 2008)'
_diffrn_ambient_temperature 100(2)
_diffrn_measured_fraction_theta_full 1.000
_diffrn_measured_fraction_theta_max 1.000
_diffrn_measurement_device_type 'Bruker SMART APEX CCD'
_diffrn_measurement_method '\w scans'
_diffrn_radiation_monochromator graphite
_diffrn_radiation_source 'fine-focus sealed tube'
_diffrn_radiation_type MoK\a
_diffrn_radiation_wavelength 0.71073
_diffrn_reflns_av_R_equivalents 0.0287
_diffrn_reflns_av_sigmaI/netI 0.0287
_diffrn_reflns_limit_h_max 9
_diffrn_reflns_limit_h_min -9
_diffrn_reflns_limit_k_max 9
_diffrn_reflns_limit_k_min -9
_diffrn_reflns_limit_l_max 26
_diffrn_reflns_limit_l_min -23
_diffrn_reflns_number 10026
_diffrn_reflns_theta_full 27.50
_diffrn_reflns_theta_max 27.50
_diffrn_reflns_theta_min 1.97
_diffrn_standards_decay_% 0
_diffrn_standards_interval_count 0
_diffrn_standards_interval_time 0
_diffrn_standards_number 0
_exptl_absorpt_coefficient_mu 0.113
_exptl_absorpt_correction_T_max 0.9777
_exptl_absorpt_correction_T_min 0.9614
_exptl_absorpt_correction_type multi-scan
_exptl_absorpt_process_details '(SADABS; Sheldrick, 1996)'
_exptl_crystal_colour Colourless
_exptl_crystal_density_diffrn 1.477
_exptl_crystal_density_method 'not measured'
_exptl_crystal_description Block
_exptl_crystal_F_000 512
_exptl_crystal_size_max 0.35
_exptl_crystal_size_mid 0.30
_exptl_crystal_size_min 0.20
_refine_diff_density_max 0.253
_refine_diff_density_min -0.252
_refine_ls_extinction_method none
_refine_ls_goodness_of_fit_ref 1.032
_refine_ls_hydrogen_treatment constr
_refine_ls_matrix_type full
_refine_ls_number_parameters 164
_refine_ls_number_reflns 2551
_refine_ls_number_restraints 0
_refine_ls_restrained_S_all 1.032
_refine_ls_R_factor_all 0.0475
_refine_ls_R_factor_gt 0.0374
_refine_ls_shift/su_max 0.000
_refine_ls_shift/su_mean 0.000
_refine_ls_structure_factor_coef Fsqd
_refine_ls_weighting_details 'calc w=1/[\s^2^(Fo^2^)+(0.0530P)^2^+0.3772P] where P=(Fo^2^+2Fc^2^)/3'
_refine_ls_weighting_scheme calc
_refine_ls_wR_factor_gt 0.0954
_refine_ls_wR_factor_ref 0.1028
_reflns_number_gt 2103
_reflns_number_total 2551
_reflns_threshold_expression I>2\s(I)
_cod_data_source_file hb6471.cif
_cod_data_source_block I
_cod_original_sg_symbol_H-M 'P 21/n'
_cod_database_code 2232700
_cod_database_fobs_code 2232700

loop_
_symmetry_equiv_pos_as_xyz
'x, y, z'
'-x+1/2, y+1/2, -z+1/2'
'-x, -y, -z'
'x-1/2, -y-1/2, z-1/2'

loop_
_atom_site_type_symbol
_atom_site_label
_atom_site_fract_x
_atom_site_fract_y
_atom_site_fract_z
_atom_site_U_iso_or_equiv
_atom_site_adp_type
_atom_site_calc_flag
_atom_site_refinement_flags
_atom_site_occupancy
_atom_site_symmetry_multiplicity
O O1 0.36667(12) 0.22735(12) 0.12197(4) 0.0182(2) Uani d . 1 1
O O2 0.71311(12) 0.13613(14) 0.12236(4) 0.0206(2) Uani d . 1 1
O O3 0.20311(15) 0.16998(15) 0.01073(5) 0.0316(3) Uani d . 1 1
O O4 0.12030(15) 0.40621(16) -0.04768(5) 0.0323(3) Uani d . 1 1
N N1 0.47657(14) 0.52273(15) 0.13850(5) 0.0190(2) Uani d . 1 1
N N2 0.20013(15) 0.33758(17) -0.00044(5) 0.0207(3) Uani d . 1 1
C C1 0.38285(16) 0.40572(17) 0.10136(6) 0.0150(3) Uani d . 1 1
C C2 0.29836(16) 0.46433(18) 0.04319(6) 0.0171(3) Uani d . 1 1
C C3 0.30952(18) 0.6508(2) 0.02541(7) 0.0235(3) Uani d . 1 1
H H3 0.2519 0.6939 -0.0135 0.028 Uiso calc R 1 1
C C4 0.4052(2) 0.7729(2) 0.06477(7) 0.0262(3) Uani d . 1 1
H H4 0.4140 0.9017 0.0541 0.031 Uiso calc R 1 1
C C5 0.48791(18) 0.70151(19) 0.12028(7) 0.0236(3) Uani d . 1 1
H H5 0.5568 0.7842 0.1470 0.028 Uiso calc R 1 1
C C6 0.45474(17) 0.18151(17) 0.18111(6) 0.0165(3) Uani d . 1 1
C C7 0.35938(17) 0.17835(18) 0.23680(6) 0.0198(3) Uani d . 1 1
H H7 0.2382 0.2170 0.2360 0.024 Uiso calc R 1 1
C C8 0.44250(18) 0.11778(19) 0.29441(7) 0.0217(3) Uani d . 1 1
H H8 0.3787 0.1162 0.3334 0.026 Uiso calc R 1 1
C C9 0.61791(18) 0.06017(18) 0.29447(6) 0.0196(3) Uani d . 1 1
H H9 0.6736 0.0169 0.3337 0.024 Uiso calc R 1 1
C C10 0.71438(17) 0.06438(17) 0.23835(6) 0.0179(3) Uani d . 1 1
H H10 0.8354 0.0250 0.2392 0.022 Uiso calc R 1 1
C C11 0.63311(17) 0.12668(17) 0.18063(6) 0.0160(3) Uani d . 1 1
C C12 0.89664(19) 0.0810(2) 0.12152(7) 0.0250(3) Uani d . 1 1
H H12A 0.9384 0.0882 0.0771 0.038 Uiso calc R 1 1
H H12B 0.9088 -0.0477 0.1374 0.038 Uiso calc R 1 1
H H12C 0.9683 0.1646 0.1495 0.038 Uiso calc R 1 1

loop_
_atom_site_aniso_label
_atom_site_aniso_U_11
_atom_site_aniso_U_22
_atom_site_aniso_U_33
_atom_site_aniso_U_12
_atom_site_aniso_U_13
_atom_site_aniso_U_23
O1 0.0237(5) 0.0134(4) 0.0169(5) -0.0025(4) -0.0074(4) 0.0026(3)
O2 0.0236(5) 0.0230(5) 0.0152(5) 0.0025(4) -0.0015(4) 0.0007(4)
O3 0.0442(6) 0.0264(6) 0.0235(6) -0.0106(5) -0.0096(5) 0.0015(4)
O4 0.0353(6) 0.0440(7) 0.0170(5) 0.0105(5) -0.0087(4) 0.0004(5)
N1 0.0201(5) 0.0141(5) 0.0226(6) -0.0003(4) -0.0027(4) -0.0002(4)
N2 0.0199(5) 0.0292(7) 0.0129(5) 0.0011(5) -0.0003(4) 0.0006(5)
C1 0.0153(6) 0.0132(6) 0.0165(6) 0.0011(4) 0.0009(5) 0.0009(5)
C2 0.0167(6) 0.0196(7) 0.0149(6) 0.0013(5) 0.0006(5) 0.0009(5)
C3 0.0247(7) 0.0230(7) 0.0230(7) 0.0054(5) 0.0025(5) 0.0084(6)
C4 0.0311(7) 0.0146(6) 0.0332(8) 0.0021(5) 0.0042(6) 0.0075(6)
C5 0.0244(7) 0.0144(6) 0.0318(8) -0.0016(5) -0.0009(6) -0.0009(6)
C6 0.0222(6) 0.0105(6) 0.0162(6) -0.0025(5) -0.0060(5) 0.0009(5)
C7 0.0194(6) 0.0181(6) 0.0216(7) -0.0023(5) -0.0020(5) 0.0006(5)
C8 0.0253(7) 0.0216(7) 0.0182(7) -0.0050(5) 0.0004(5) 0.0020(5)
C9 0.0272(7) 0.0156(6) 0.0156(6) -0.0040(5) -0.0055(5) 0.0027(5)
C10 0.0219(6) 0.0126(6) 0.0189(7) -0.0003(5) -0.0041(5) 0.0004(5)
C11 0.0233(6) 0.0096(6) 0.0151(6) -0.0019(5) -0.0018(5) 0.0002(5)
C12 0.0243(7) 0.0282(8) 0.0226(7) 0.0043(6) 0.0004(5) 0.0000(6)

loop_
_atom_type_symbol
_atom_type_description
_atom_type_scat_dispersion_real
_atom_type_scat_dispersion_imag
_atom_type_scat_source
C C 0.0033 0.0016 'International Tables Vol C Tables 4.2.6.8 and 6.1.1.4'
H H 0.0000 0.0000 'International Tables Vol C Tables 4.2.6.8 and 6.1.1.4'
N N 0.0061 0.0033 'International Tables Vol C Tables 4.2.6.8 and 6.1.1.4'
O O 0.0106 0.0060 'International Tables Vol C Tables 4.2.6.8 and 6.1.1.4'

loop_
_geom_angle_atom_site_label_1
_geom_angle_atom_site_label_2
_geom_angle_atom_site_label_3
_geom_angle
C1 O1 C6 116.64(9)
C11 O2 C12 116.62(10)
C1 N1 C5 118.72(12)
O3 N2 O4 123.18(12)
O3 N2 C2 119.18(11)
O4 N2 C2 117.63(12)
N1 C1 O1 117.84(11)
N1 C1 C2 121.57(12)
O1 C1 C2 120.57(11)
C3 C2 C1 118.97(12)
C3 C2 N2 117.89(11)
C1 C2 N2 123.14(11)
C4 C3 C2 119.24(13)
C4 C3 H3 120.4
C2 C3 H3 120.4
C3 C4 C5 117.71(13)
C3 C4 H4 121.1
C5 C4 H4 121.1
N1 C5 C4 123.76(13)
N1 C5 H5 118.1
C4 C5 H5 118.1
C7 C6 C11 121.84(11)
C7 C6 O1 119.13(11)
C11 C6 O1 118.84(11)
C6 C7 C8 119.22(12)
C6 C7 H7 120.4
C8 C7 H7 120.4
C9 C8 C7 119.61(12)
C9 C8 H8 120.2
C7 C8 H8 120.2
C8 C9 C10 121.14(12)
C8 C9 H9 119.4
C10 C9 H9 119.4
C9 C10 C11 119.70(12)
C9 C10 H10 120.1
C11 C10 H10 120.1
O2 C11 C10 125.24(12)
O2 C11 C6 116.28(11)
C10 C11 C6 118.47(12)
O2 C12 H12A 109.5
O2 C12 H12B 109.5
H12A C12 H12B 109.5
O2 C12 H12C 109.5
H12A C12 H12C 109.5
H12B C12 H12C 109.5

loop_
_geom_bond_atom_site_label_1
_geom_bond_atom_site_label_2
_geom_bond_distance
O1 C1 1.3518(15)
O1 C6 1.4075(14)
O2 C11 1.3630(15)
O2 C12 1.4329(16)
O3 N2 1.2211(16)
O4 N2 1.2295(14)
N1 C1 1.3217(16)
N1 C5 1.3367(17)
N2 C2 1.4604(17)
C1 C2 1.4031(17)
C2 C3 1.3871(19)
C3 C4 1.378(2)
C3 H3 0.9500
C4 C5 1.383(2)
C4 H4 0.9500
C5 H5 0.9500
C6 C7 1.3735(18)
C6 C11 1.3947(18)
C7 C8 1.3934(18)
C7 H7 0.9500
C8 C9 1.3788(19)
C8 H8 0.9500
C9 C10 1.3860(19)
C9 H9 0.9500
C10 C11 1.3935(17)
C10 H10 0.9500
C12 H12A 0.9800
C12 H12B 0.9800
C12 H12C 0.9800

loop_
_geom_hbond_atom_site_label_D
_geom_hbond_atom_site_label_H
_geom_hbond_atom_site_label_A
_geom_hbond_site_symmetry_A
_geom_hbond_distance_DH
_geom_hbond_distance_HA
_geom_hbond_distance_DA
_geom_hbond_angle_DHA
C3 H3 O2 3_665 0.95 2.58 3.4085(17) 146
C9 H9 O4 4_666 0.95 2.55 3.2659(16) 132
C12 H12a O3 1_655 0.98 2.52 3.3560(18) 143

loop_
_geom_torsion_atom_site_label_1
_geom_torsion_atom_site_label_2
_geom_torsion_atom_site_label_3
_geom_torsion_atom_site_label_4
_geom_torsion
C5 N1 C1 O1 -177.26(11)
C5 N1 C1 C2 1.09(19)
C6 O1 C1 N1 -1.12(16)
C6 O1 C1 C2 -179.48(11)
N1 C1 C2 C3 -1.92(19)
O1 C1 C2 C3 176.38(11)
N1 C1 C2 N2 177.31(11)
O1 C1 C2 N2 -4.40(18)
O3 N2 C2 C3 172.79(12)
O4 N2 C2 C3 -6.00(17)
O3 N2 C2 C1 -6.45(19)
O4 N2 C2 C1 174.76(12)
C1 C2 C3 C4 0.92(19)
N2 C2 C3 C4 -178.35(12)
C2 C3 C4 C5 0.8(2)
C1 N1 C5 C4 0.8(2)
C3 C4 C5 N1 -1.7(2)
C1 O1 C6 C7 98.47(13)
C1 O1 C6 C11 -86.40(14)
C11 C6 C7 C8 -0.36(19)
O1 C6 C7 C8 174.62(11)
C6 C7 C8 C9 -0.73(19)
C7 C8 C9 C10 1.1(2)
C8 C9 C10 C11 -0.40(19)
C12 O2 C11 C10 -1.44(18)
C12 O2 C11 C6 179.69(11)
C9 C10 C11 O2 -179.52(11)
C9 C10 C11 C6 -0.68(18)
C7 C6 C11 O2 -179.99(11)
O1 C6 C11 O2 5.02(16)
C7 C6 C11 C10 1.06(18)
O1 C6 C11 C10 -173.93(11)

loop_
_cod_related_entry_id
_cod_related_entry_database
_cod_related_entry_code
1 ChemSpider 2018403
